data_4504208
loop_
_publ_author_name
'Won, Tae-Jin'
'Clegg, Jack K.'
'Lindoy, Leonard F.'
'McMurtrie, John C.'

_publ_section_title
;
 Cobalt(II), Copper(II), and Zinc(II) Framework Systems Derived from
 Ditopic Pyridyl-Acetylacetone and Pyridyl-Pyrazole Ligands
;
_journal_issue 5
_journal_name_full 'Crystal Growth &amp; Design'
_journal_page_first 972
_journal_paper_doi 10.1021/cg0700317
_journal_volume 7
_journal_year 2007
_chemical_formula_moiety 'C10 H11 Cl2 N3 S Zn, 0.5(H2 O)'
_chemical_formula_sum 'C10 H12 Cl2 N3 O0.5 S Zn'
_chemical_formula_weight 350.56
_chemical_name_systematic
; 
 ? 
;
_space_group_IT_number 15
_symmetry_cell_setting monoclinic
_symmetry_Int_Tables_number 15
_symmetry_space_group_name_Hall '-C 2yc'
_symmetry_space_group_name_H-M 'C 1 2/c 1'
_atom_sites_solution_hydrogens geom
_atom_sites_solution_primary direct
_atom_sites_solution_secondary difmap
_audit_creation_method SHELXL-97
_cell_angle_alpha 90.00
_cell_angle_beta 107.934(2)
_cell_angle_gamma 90.00
_cell_formula_units_Z 8
_cell_length_a 18.016(2)
_cell_length_b 9.3530(10)
_cell_length_c 17.3360(19)
_cell_measurement_reflns_used 6088
_cell_measurement_temperature 150(2)
_cell_measurement_theta_max 28.245
_cell_measurement_theta_min 2.3765
_cell_volume 2779.2(5)
_computing_cell_refinement 'SAINT (Bruker,1995)'
_computing_data_collection 'SMART (Bruker,1995)'
_computing_data_reduction 'SAINT and XPREP (Bruker 1995)'
_computing_molecular_graphics 'ORTEP-3 (Farrugia, 1997), WINGX-32 (Farrugia, 1999)'
_computing_publication_material 'enCIFer 1.1 (CCDC, 2005)'
_computing_structure_refinement 'SHELXL-97 (Sheldrick, 1997)'
_computing_structure_solution 'SIR97 (Altomare, et. al. 1997)'
_diffrn_ambient_temperature 150(2)
_diffrn_measured_fraction_theta_full 1.000
_diffrn_measured_fraction_theta_max 0.966
_diffrn_measurement_device_type 'Bruker SMART 1000 CCD'
_diffrn_measurement_method \w
_diffrn_radiation_monochromator graphite
_diffrn_radiation_source 'sealed tube'
_diffrn_radiation_type MoK\a
_diffrn_radiation_wavelength 0.71073
_diffrn_reflns_av_R_equivalents 0.0233
_diffrn_reflns_av_sigmaI/netI 0.0211
_diffrn_reflns_limit_h_max 23
_diffrn_reflns_limit_h_min -24
_diffrn_reflns_limit_k_max 12
_diffrn_reflns_limit_k_min -12
_diffrn_reflns_limit_l_max 22
_diffrn_reflns_limit_l_min -22
_diffrn_reflns_number 13308
_diffrn_reflns_theta_full 25.00
_diffrn_reflns_theta_max 28.30
_diffrn_reflns_theta_min 2.38
_diffrn_standards_decay_% 0.013
_diffrn_standards_number 143
_exptl_absorpt_coefficient_mu 2.287
_exptl_absorpt_correction_T_max 0.633
_exptl_absorpt_correction_T_min 0.555
_exptl_absorpt_correction_type multi-scan
_exptl_absorpt_process_details 'SADABS (Sheldrick, 2003)'
_exptl_crystal_colour colourless
_exptl_crystal_density_diffrn 1.676
_exptl_crystal_density_method 'not measured'
_exptl_crystal_description multi-faced
_exptl_crystal_F_000 1416
_exptl_crystal_size_max 0.400
_exptl_crystal_size_mid 0.300
_exptl_crystal_size_min 0.200
_refine_diff_density_max 0.451
_refine_diff_density_min -0.289
_refine_diff_density_rms 0.062
_refine_ls_extinction_method none
_refine_ls_goodness_of_fit_ref 1.029
_refine_ls_hydrogen_treatment mixed
_refine_ls_matrix_type full
_refine_ls_number_parameters 171
_refine_ls_number_reflns 3356
_refine_ls_number_restraints 3
_refine_ls_restrained_S_all 1.029
_refine_ls_R_factor_all 0.0354
_refine_ls_R_factor_gt 0.0266
_refine_ls_shift/su_max 0.001
_refine_ls_shift/su_mean 0.000
_refine_ls_structure_factor_coef Fsqd
_refine_ls_weighting_details 'calc w=1/[\s^2^(Fo^2^)+(0.0340P)^2^+2.7257P] where P=(Fo^2^+2Fc^2^)/3'
_refine_ls_weighting_scheme calc
_refine_ls_wR_factor_gt 0.0643
_refine_ls_wR_factor_ref 0.0681
_reflns_number_gt 2847
_reflns_number_total 3356
_reflns_threshold_expression >2sigma(I)
_cod_data_source_file cg0700317si20070110_094904.cif
_cod_data_source_block lj73sad
_cod_original_sg_symbol_H-M C2/c
_cod_original_formula_sum 'C10 H12 Cl2 N3 O0.50 S Zn'
_cod_database_code 4504208

loop_
_symmetry_equiv_pos_as_xyz
'x, y, z'
'-x, y, -z+1/2'
'x+1/2, y+1/2, z'
'-x+1/2, y+1/2, -z+1/2'
'-x, -y, -z'
'x, -y, z-1/2'
'-x+1/2, -y+1/2, -z'
'x+1/2, -y+1/2, z-1/2'

loop_
_atom_site_label
_atom_site_type_symbol
_atom_site_fract_x
_atom_site_fract_y
_atom_site_fract_z
_atom_site_U_iso_or_equiv
_atom_site_adp_type
_atom_site_occupancy
_atom_site_symmetry_multiplicity
_atom_site_calc_flag
_atom_site_refinement_flags
_atom_site_disorder_assembly
_atom_site_disorder_group
C1 C 0.20819(12) 0.5927(2) 0.57176(12) 0.0350(4) Uani 1 1 d . . .
H1A H 0.2274 0.5565 0.6274 0.053 Uiso 1 1 calc R . .
H1B H 0.1868 0.6890 0.5720 0.053 Uiso 1 1 calc R . .
H1C H 0.2513 0.5963 0.5485 0.053 Uiso 1 1 calc R . .
C2 C 0.14630(11) 0.4966(2) 0.52236(11) 0.0259(4) Uani 1 1 d . . .
C3 C 0.08175(11) 0.5307(2) 0.45507(11) 0.0273(4) Uani 1 1 d . . .
C4 C 0.04320(11) 0.4030(2) 0.42849(11) 0.0303(4) Uani 1 1 d . . .
C5 C -0.02615(14) 0.3691(3) 0.35814(13) 0.0495(6) Uani 1 1 d . . .
H5A H -0.0092 0.3251 0.3151 0.074 Uiso 1 1 calc R . .
H5B H -0.0549 0.4573 0.3378 0.074 Uiso 1 1 calc R . .
H5C H -0.0602 0.3026 0.3752 0.074 Uiso 1 1 calc R . .
C6 C 0.09959(11) 0.7214(2) 0.34123(11) 0.0255(4) Uani 1 1 d . . .
C7 C 0.09366(12) 0.8531(2) 0.30220(11) 0.0297(4) Uani 1 1 d . . .
H7 H 0.0672 0.9306 0.3177 0.036 Uiso 1 1 calc R . .
C8 C 0.12665(12) 0.8691(2) 0.24095(11) 0.0297(4) Uani 1 1 d . . .
H8 H 0.1214 0.9585 0.2138 0.036 Uiso 1 1 calc R . .
C10 C 0.14106(11) 0.6133(2) 0.31868(11) 0.0285(4) Uani 1 1 d . . .
H10 H 0.1469 0.5227 0.3446 0.034 Uiso 1 1 calc R . .
C9 C 0.17374(12) 0.6396(2) 0.25805(11) 0.0294(4) Uani 1 1 d . . .
H9 H 0.2034 0.5657 0.2440 0.035 Uiso 1 1 calc R . .
O1W O 0.00517(19) 0.0414(3) 0.4289(2) 0.0426(7) Uani 0.50 1 d PD A 1
H1W H 0.033(2) -0.011(5) 0.471(2) 0.064 Uiso 0.50 1 d PD B 1
H2W H -0.0449(12) 0.027(6) 0.426(3) 0.064 Uiso 0.50 1 d PD C 1
N1 N 0.14668(10) 0.35662(17) 0.53662(9) 0.0280(3) Uani 1 1 d . . .
N2 N 0.08284(10) 0.30274(17) 0.47875(10) 0.0304(4) Uani 1 1 d . . .
H2 H 0.0695 0.2119 0.4752 0.037 Uiso 1 1 calc R . .
N3 N 0.16601(9) 0.76413(16) 0.21768(9) 0.0257(3) Uani 1 1 d . . .
S1 S 0.05246(3) 0.70068(6) 0.41575(3) 0.03532(13) Uani 1 1 d . . .
Zn1 Zn 0.210214(14) 0.21816(2) 0.622291(13) 0.02816(8) Uani 1 1 d . . .
Cl1 Cl 0.16917(3) 0.00435(5) 0.56641(3) 0.03837(13) Uani 1 1 d . . .
Cl2 Cl 0.33549(3) 0.27364(5) 0.67105(3) 0.03532(12) Uani 1 1 d . . .

loop_
_atom_site_aniso_label
_atom_site_aniso_U_11
_atom_site_aniso_U_22
_atom_site_aniso_U_33
_atom_site_aniso_U_23
_atom_site_aniso_U_13
_atom_site_aniso_U_12
C1 0.0370(11) 0.0317(10) 0.0332(10) -0.0012(8) 0.0063(9) -0.0024(9)
C2 0.0319(9) 0.0260(9) 0.0221(8) 0.0011(7) 0.0116(7) 0.0012(8)
C3 0.0302(10) 0.0330(10) 0.0212(8) 0.0027(7) 0.0118(7) 0.0059(8)
C4 0.0312(10) 0.0422(11) 0.0201(8) -0.0019(8) 0.0117(8) -0.0013(8)
C5 0.0376(12) 0.0774(18) 0.0300(11) -0.0121(12) 0.0053(9) -0.0067(12)
C6 0.0270(9) 0.0281(9) 0.0207(8) 0.0003(7) 0.0061(7) 0.0020(7)
C7 0.0367(10) 0.0264(9) 0.0244(9) -0.0015(7) 0.0068(8) 0.0064(8)
C8 0.0394(11) 0.0231(9) 0.0244(9) 0.0007(7) 0.0064(8) 0.0004(8)
C10 0.0357(10) 0.0240(9) 0.0269(9) 0.0033(7) 0.0112(8) 0.0032(8)
C9 0.0378(11) 0.0252(9) 0.0283(9) 0.0016(7) 0.0146(8) 0.0043(8)
O1W 0.0416(18) 0.0340(16) 0.0476(18) -0.0014(14) 0.0071(15) -0.0046(14)
N1 0.0390(9) 0.0254(8) 0.0199(7) 0.0005(6) 0.0096(7) -0.0004(7)
N2 0.0419(10) 0.0278(8) 0.0240(8) -0.0035(6) 0.0136(7) -0.0082(7)
N3 0.0316(8) 0.0237(7) 0.0203(7) -0.0001(6) 0.0057(6) -0.0006(6)
S1 0.0445(3) 0.0380(3) 0.0285(2) 0.0083(2) 0.0187(2) 0.0171(2)
Zn1 0.04029(14) 0.02294(12) 0.02213(12) 0.00019(8) 0.01092(9) 0.00431(9)
Cl1 0.0459(3) 0.0273(2) 0.0360(3) -0.0090(2) 0.0040(2) 0.0040(2)
Cl2 0.0377(3) 0.0307(2) 0.0380(3) -0.0023(2) 0.0122(2) 0.0027(2)

loop_
_atom_type_symbol
_atom_type_description
_atom_type_scat_dispersion_real
_atom_type_scat_dispersion_imag
_atom_type_scat_source
C C 0.0033 0.0016 'International Tables Vol C Tables 4.2.6.8 and 6.1.1.4'
H H 0.0000 0.0000 'International Tables Vol C Tables 4.2.6.8 and 6.1.1.4'
N N 0.0061 0.0033 'International Tables Vol C Tables 4.2.6.8 and 6.1.1.4'
O O 0.0106 0.0060 'International Tables Vol C Tables 4.2.6.8 and 6.1.1.4'
S S 0.1246 0.1234 'International Tables Vol C Tables 4.2.6.8 and 6.1.1.4'
Zn Zn 0.2839 1.4301 'International Tables Vol C Tables 4.2.6.8 and 6.1.1.4'
Cl Cl 0.1484 0.1585 'International Tables Vol C Tables 4.2.6.8 and 6.1.1.4'

loop_
_geom_angle_atom_site_label_1
_geom_angle_atom_site_label_2
_geom_angle_atom_site_label_3
_geom_angle
_geom_angle_site_symmetry_1
_geom_angle_site_symmetry_3
C2 C1 H1A 109.5 . .
C2 C1 H1B 109.5 . .
H1A C1 H1B 109.5 . .
C2 C1 H1C 109.5 . .
H1A C1 H1C 109.5 . .
H1B C1 H1C 109.5 . .
N1 C2 C3 109.43(17) . .
N1 C2 C1 121.95(17) . .
C3 C2 C1 128.60(17) . .
C4 C3 C2 106.36(17) . .
C4 C3 S1 126.45(15) . .
C2 C3 S1 127.11(15) . .
N2 C4 C3 106.06(17) . .
N2 C4 C5 122.3(2) . .
C3 C4 C5 131.6(2) . .
C4 C5 H5A 109.5 . .
C4 C5 H5B 109.5 . .
H5A C5 H5B 109.5 . .
C4 C5 H5C 109.5 . .
H5A C5 H5C 109.5 . .
H5B C5 H5C 109.5 . .
C10 C6 C7 118.43(17) . .
C10 C6 S1 123.46(14) . .
C7 C6 S1 118.10(14) . .
C8 C7 C6 118.95(18) . .
C8 C7 H7 120.5 . .
C6 C7 H7 120.5 . .
N3 C8 C7 123.09(17) . .
N3 C8 H8 118.5 . .
C7 C8 H8 118.5 . .
C9 C10 C6 118.75(17) . .
C9 C10 H10 120.6 . .
C6 C10 H10 120.6 . .
N3 C9 C10 123.55(18) . .
N3 C9 H9 118.2 . .
C10 C9 H9 118.2 . .
H1W O1W H2W 105(3) . .
C2 N1 N2 105.71(15) . .
C2 N1 Zn1 136.90(14) . .
N2 N1 Zn1 117.21(12) . .
C4 N2 N1 112.44(16) . .
C4 N2 H2 123.8 . .
N1 N2 H2 123.8 . .
C8 N3 C9 117.16(16) . .
C8 N3 Zn1 123.70(13) . 6_565
C9 N3 Zn1 119.09(13) . 6_565
C3 S1 C6 103.32(9) . .
N1 Zn1 N3 105.43(6) . 6_566
N1 Zn1 Cl2 114.04(5) . .
N3 Zn1 Cl2 106.05(5) 6_566 .
N1 Zn1 Cl1 102.43(5) . .
N3 Zn1 Cl1 105.17(5) 6_566 .
Cl2 Zn1 Cl1 122.33(2) . .

loop_
_geom_bond_atom_site_label_1
_geom_bond_atom_site_label_2
_geom_bond_distance
_geom_bond_site_symmetry_2
C1 C2 1.483(3) .
C1 H1A 0.9800 .
C1 H1B 0.9800 .
C1 H1C 0.9800 .
C2 N1 1.332(2) .
C2 C3 1.407(3) .
C3 C4 1.387(3) .
C3 S1 1.746(2) .
C4 N2 1.328(3) .
C4 C5 1.487(3) .
C5 H5A 0.9800 .
C5 H5B 0.9800 .
C5 H5C 0.9800 .
C6 C10 1.383(3) .
C6 C7 1.394(3) .
C6 S1 1.7616(19) .
C7 C8 1.375(3) .
C7 H7 0.9500 .
C8 N3 1.343(2) .
C8 H8 0.9500 .
C10 C9 1.376(3) .
C10 H10 0.9500 .
C9 N3 1.344(2) .
C9 H9 0.9500 .
O1W H1W 0.889(19) .
O1W H2W 0.899(19) .
N1 N2 1.368(2) .
N1 Zn1 2.0362(16) .
N2 H2 0.8800 .
N3 Zn1 2.0512(16) 6_565
Zn1 N3 2.0512(16) 6_566
Zn1 Cl2 2.2143(6) .
Zn1 Cl1 2.2457(6) .

loop_
_geom_hbond_atom_site_label_D
_geom_hbond_atom_site_label_H
_geom_hbond_atom_site_label_A
_geom_hbond_distance_DH
_geom_hbond_distance_HA
_geom_hbond_distance_DA
_geom_hbond_angle_DHA
_geom_hbond_site_symmetry_A
O1W H1W Cl1 0.889(19) 2.51(4) 3.193(3) 134(4) .
O1W H2W Cl1 0.899(19) 2.30(2) 3.196(3) 174(5) 5_556
N2 H2 O1W 0.88 1.99 2.816(4) 156.1 .
O1W H1W O1W 0.889(19) 2.08(5) 2.644(7) 121(4) 5_556

loop_
_geom_torsion_atom_site_label_1
_geom_torsion_atom_site_label_2
_geom_torsion_atom_site_label_3
_geom_torsion_atom_site_label_4
_geom_torsion
_geom_torsion_site_symmetry_4
N1 C2 C3 C4 -0.7(2) .
C1 C2 C3 C4 177.70(19) .
N1 C2 C3 S1 176.17(13) .
C1 C2 C3 S1 -5.5(3) .
C2 C3 C4 N2 1.0(2) .
S1 C3 C4 N2 -175.81(14) .
C2 C3 C4 C5 -176.7(2) .
S1 C3 C4 C5 6.5(3) .
C10 C6 C7 C8 2.4(3) .
S1 C6 C7 C8 -176.69(15) .
C6 C7 C8 N3 -1.4(3) .
C7 C6 C10 C9 -0.9(3) .
S1 C6 C10 C9 178.11(15) .
C6 C10 C9 N3 -1.7(3) .
C3 C2 N1 N2 0.0(2) .
C1 C2 N1 N2 -178.48(17) .
C3 C2 N1 Zn1 -174.72(14) .
C1 C2 N1 Zn1 6.8(3) .
C3 C4 N2 N1 -1.1(2) .
C5 C4 N2 N1 176.88(18) .
C2 N1 N2 C4 0.7(2) .
Zn1 N1 N2 C4 176.65(12) .
C7 C8 N3 C9 -1.1(3) .
C7 C8 N3 Zn1 176.35(14) 6_565
C10 C9 N3 C8 2.7(3) .
C10 C9 N3 Zn1 -174.85(15) 6_565
C4 C3 S1 C6 -91.42(18) .
C2 C3 S1 C6 92.37(18) .
C10 C6 S1 C3 6.41(19) .
C7 C6 S1 C3 -174.59(15) .
C2 N1 Zn1 N3 80.8(2) 6_566
N2 N1 Zn1 N3 -93.47(13) 6_566
C2 N1 Zn1 Cl2 -35.1(2) .
N2 N1 Zn1 Cl2 150.61(11) .
C2 N1 Zn1 Cl1 -169.37(18) .
N2 N1 Zn1 Cl1 16.34(13) .
